data_4102626
loop_
_publ_author_name
'Eduardo Sola'
'Alba Garc\'ia-Camprub\'i'
'Jos\'e L. Andr\'es'
'Marta Mart\'in'
'Pablo Plou'

_publ_contact_author_address
;
  Dr. Marta Mart\'in
  Departamento de Qu\'imica Inorg\'anica - I.C.M.A.
  Facultad de Ciencias
  Universidad de Zaragoza - C.S.I.C.
  50009 Zaragoza, Spain
;
_publ_contact_author_email martam@unizar.es
_publ_contact_author_fax '+34 956 761187'
_publ_contact_author_name 'Dr. Marta Mart\'in'
_publ_contact_author_phone '+34 976 762026'
_publ_section_title
;
 Iridium Compounds with \k-P,P,Si(biPSi) Pincer Ligands: Favoring Reactive
 Structures in Unsaturated Complexes
;
_journal_name_full 'Journal of the American Chemical Society'
_journal_page_first 9111
_journal_page_last 9121
_journal_paper_doi 10.1021/ja102479h
_journal_volume 132
_journal_year 2010
_chemical_formula_moiety 'C33 H38 Cl Ir P2 Si'
_chemical_formula_sum 'C33 H38 Cl Ir P2 Si'
_chemical_formula_weight 752.33
_space_group_IT_number 19
_symmetry_cell_setting orthorhombic
_symmetry_space_group_name_Hall 'P 2ac 2ab'
_symmetry_space_group_name_H-M 'P 21 21 21'
_atom_sites_solution_hydrogens geom
_atom_sites_solution_primary heavy
_atom_sites_solution_secondary difmap
_audit_creation_method SHELXL-97
_cell_angle_alpha 90.00
_cell_angle_beta 90.00
_cell_angle_gamma 90.00
_cell_formula_units_Z 8
_cell_length_a 14.1160(6)
_cell_length_b 19.3072(8)
_cell_length_c 22.4163(9)
_cell_measurement_reflns_used 6230
_cell_measurement_temperature 100(2)
_cell_measurement_theta_max 22.229
_cell_measurement_theta_min 2.549
_cell_volume 6109.3(4)
_computing_cell_refinement 'SAINT+ v. 6.01 (Bruker AXS, 2000)'
_computing_data_collection 'SMART v. 5.611 (Bruker AXS, 2000)'
_computing_data_reduction 'SAINT+ v. 6.01 (Bruker AXS, 2000)'
_computing_molecular_graphics 'XP program, SHELXTL v6.10, Bruker2000'
_computing_publication_material 'XCIF program, SHELXTLv6.10,BrukerAXS'
_computing_structure_refinement 'SHELXL-97 (Sheldrick, 1997)'
_computing_structure_solution 'SHELXS-97 (Sheldrick, 1990)'
_diffrn_ambient_temperature 100(2)
_diffrn_detector_area_resol_mean 8.26
_diffrn_measured_fraction_theta_full 0.999
_diffrn_measured_fraction_theta_max 0.957
_diffrn_measurement_device_type 'Bruker SMART APEX CCD system'
_diffrn_measurement_method '\w rotations with narrow frames'
_diffrn_radiation_monochromator graphite
_diffrn_radiation_source 'fine-focus sealed tube'
_diffrn_radiation_type MoK\a
_diffrn_radiation_wavelength 0.71073
_diffrn_reflns_av_R_equivalents 0.0773
_diffrn_reflns_av_sigmaI/netI 0.1129
_diffrn_reflns_limit_h_max 19
_diffrn_reflns_limit_h_min -19
_diffrn_reflns_limit_k_max 25
_diffrn_reflns_limit_k_min -24
_diffrn_reflns_limit_l_max 29
_diffrn_reflns_limit_l_min -29
_diffrn_reflns_number 73800
_diffrn_reflns_theta_full 27.50
_diffrn_reflns_theta_max 28.92
_diffrn_reflns_theta_min 1.39
_diffrn_standards_decay_% 'no decay'
_exptl_absorpt_coefficient_mu 4.624
_exptl_absorpt_correction_T_max 0.912
_exptl_absorpt_correction_T_min 0.523
_exptl_absorpt_correction_type multi-scan
_exptl_absorpt_process_details
;
  SADABS: Area-Detector Absorption Correction. (1996)  Bruker-AXS 
  within SAINT+ package, v. 6.01.
;
_exptl_crystal_colour colorless
_exptl_crystal_density_diffrn 1.636
_exptl_crystal_density_method 'not measured'
_exptl_crystal_description 'plate prism'
_exptl_crystal_F_000 2992
_exptl_crystal_size_max 0.22
_exptl_crystal_size_mid 0.12
_exptl_crystal_size_min 0.02
_refine_diff_density_max 2.600
_refine_diff_density_min -1.152
_refine_diff_density_rms 0.127
_refine_ls_abs_structure_details 'Flack H D (1983), Acta Cryst. A39, 876-881'
_refine_ls_abs_structure_Flack 0.543(6)
_refine_ls_extinction_method none
_refine_ls_goodness_of_fit_ref 0.710
_refine_ls_hydrogen_treatment constr
_refine_ls_matrix_type full
_refine_ls_number_parameters 689
_refine_ls_number_reflns 15121
_refine_ls_number_restraints 0
_refine_ls_restrained_S_all 0.710
_refine_ls_R_factor_all 0.0619
_refine_ls_R_factor_gt 0.0379
_refine_ls_shift/su_max 0.015
_refine_ls_shift/su_mean 0.001
_refine_ls_structure_factor_coef Fsqd
_refine_ls_weighting_details 'calc w=1/[\s^2^(Fo^2^)+(0.0124P)^2^+0.0000P] where P=(Fo^2^+2Fc^2^)/3'
_refine_ls_weighting_scheme calc
_refine_ls_wR_factor_gt 0.0532
_refine_ls_wR_factor_ref 0.0580
_reflns_number_gt 10664
_reflns_number_total 15121
_reflns_threshold_expression >2sigma(I)
_cod_data_source_file ja102479h_si_002_8.cif
_cod_data_source_block marta84s
_cod_database_code 4102626

loop_
_symmetry_equiv_pos_as_xyz
'x, y, z'
'-x+1/2, -y, z+1/2'
'-x, y+1/2, -z+1/2'
'x+1/2, -y+1/2, -z'

loop_
_atom_site_label
_atom_site_type_symbol
_atom_site_fract_x
_atom_site_fract_y
_atom_site_fract_z
_atom_site_U_iso_or_equiv
_atom_site_adp_type
_atom_site_occupancy
_atom_site_symmetry_multiplicity
_atom_site_calc_flag
_atom_site_refinement_flags
Ir1 Ir 1.015693(16) 0.164259(14) 0.829602(13) 0.01973(6) Uani 1 1 d .
Ir2 Ir -0.005541(16) 0.159089(13) 0.326307(12) 0.01920(6) Uani 1 1 d .
Cl1 Cl 1.13200(11) 0.25832(9) 0.82377(10) 0.0249(4) Uani 1 1 d .
Cl2 Cl -0.12788(11) 0.24991(9) 0.32274(9) 0.0238(4) Uani 1 1 d .
P1 P 0.97284(13) 0.20617(10) 0.92300(9) 0.0234(4) Uani 1 1 d .
P2 P 1.05407(13) 0.13736(11) 0.73218(9) 0.0214(5) Uani 1 1 d .
P3 P -0.06008(14) 0.12597(11) 0.23353(9) 0.0223(5) Uani 1 1 d .
P4 P 0.05325(13) 0.20946(11) 0.41244(9) 0.0221(5) Uani 1 1 d .
Si1 Si 1.13304(16) 0.09369(12) 0.86758(10) 0.0254(5) Uani 1 1 d .
Si2 Si -0.11366(16) 0.09324(12) 0.37814(10) 0.0241(5) Uani 1 1 d .
C1 C 1.0702(5) 0.2207(4) 0.9758(3) 0.030(2) Uani 1 1 d .
H1A H 1.1122 0.2573 0.9599 0.036 Uiso 1 1 calc R
H1B H 1.0436 0.2376 1.0140 0.036 Uiso 1 1 calc R
C2 C 1.1296(5) 0.1551(4) 0.9880(3) 0.035(2) Uani 1 1 d .
H2A H 1.1719 0.1639 1.0224 0.042 Uiso 1 1 calc R
H2B H 1.0865 0.1167 0.9990 0.042 Uiso 1 1 calc R
C3 C 1.1894(5) 0.1329(4) 0.9348(3) 0.028(2) Uani 1 1 d .
H3A H 1.2368 0.0992 0.9497 0.034 Uiso 1 1 calc R
H3B H 1.2249 0.1742 0.9212 0.034 Uiso 1 1 calc R
C4 C 1.0934(5) 0.0044(4) 0.8893(3) 0.030(2) Uani 1 1 d .
H4A H 1.1458 -0.0283 0.8836 0.045 Uiso 1 1 calc R
H4B H 1.0397 -0.0095 0.8643 0.045 Uiso 1 1 calc R
H4C H 1.0741 0.0043 0.9313 0.045 Uiso 1 1 calc R
C5 C 1.2375(5) 0.0836(4) 0.8157(3) 0.0253(19) Uani 1 1 d .
H5A H 1.2736 0.1275 0.8171 0.030 Uiso 1 1 calc R
H5B H 1.2789 0.0474 0.8330 0.030 Uiso 1 1 calc R
C6 C 1.2230(5) 0.0654(4) 0.7493(3) 0.0272(19) Uani 1 1 d .
H6A H 1.2850 0.0537 0.7312 0.033 Uiso 1 1 calc R
H6B H 1.1817 0.0241 0.7461 0.033 Uiso 1 1 calc R
C7 C 1.1789(5) 0.1245(5) 0.7156(4) 0.028(2) Uani 1 1 d .
H7A H 1.1861 0.1159 0.6723 0.034 Uiso 1 1 calc R
H7B H 1.2138 0.1676 0.7252 0.034 Uiso 1 1 calc R
C8 C 0.8903(5) 0.1575(5) 0.9703(3) 0.0258(18) Uani 1 1 d .
C9 C 0.8354(6) 0.1893(4) 1.0122(4) 0.035(2) Uani 1 1 d .
H9 H 0.8349 0.2383 1.0151 0.042 Uiso 1 1 calc R
C10 C 0.7792(5) 0.1490(5) 1.0512(4) 0.035(2) Uani 1 1 d .
H10 H 0.7399 0.1710 1.0799 0.042 Uiso 1 1 calc R
C11 C 0.7815(5) 0.0774(4) 1.0474(3) 0.032(2) Uani 1 1 d .
H11 H 0.7436 0.0502 1.0734 0.038 Uiso 1 1 calc R
C12 C 0.8387(5) 0.0458(4) 1.0061(3) 0.0314(18) Uani 1 1 d .
H12 H 0.8414 -0.0033 1.0042 0.038 Uiso 1 1 calc R
C13 C 0.8916(5) 0.0849(4) 0.9678(3) 0.0270(18) Uani 1 1 d .
H13 H 0.9301 0.0625 0.9389 0.032 Uiso 1 1 calc R
C14 C 0.9184(4) 0.2919(4) 0.9156(3) 0.0261(17) Uani 1 1 d .
C15 C 0.8699(5) 0.3067(4) 0.8625(3) 0.032(2) Uani 1 1 d .
H15 H 0.8679 0.2730 0.8317 0.038 Uiso 1 1 calc R
C16 C 0.8246(5) 0.3700(4) 0.8541(4) 0.039(2) Uani 1 1 d .
H16 H 0.7914 0.3790 0.8181 0.047 Uiso 1 1 calc R
C17 C 0.8280(5) 0.4194(4) 0.8981(4) 0.038(2) Uani 1 1 d .
H17 H 0.7970 0.4626 0.8931 0.046 Uiso 1 1 calc R
C18 C 0.8772(5) 0.4049(4) 0.9495(4) 0.037(2) Uani 1 1 d .
H18 H 0.8810 0.4393 0.9798 0.045 Uiso 1 1 calc R
C19 C 0.9208(5) 0.3425(4) 0.9586(3) 0.0303(16) Uani 1 1 d .
H19 H 0.9532 0.3341 0.9950 0.036 Uiso 1 1 calc R
C20 C 1.0040(5) 0.0636(3) 0.6944(3) 0.0206(16) Uani 1 1 d .
C21 C 0.9949(6) -0.0007(4) 0.7248(3) 0.0295(19) Uani 1 1 d .
H21 H 1.0123 -0.0029 0.7657 0.035 Uiso 1 1 calc R
C22 C 0.9615(6) -0.0607(4) 0.6973(4) 0.033(2) Uani 1 1 d .
H22 H 0.9579 -0.1032 0.7186 0.040 Uiso 1 1 calc R
C23 C 0.9337(5) -0.0569(4) 0.6382(4) 0.032(2) Uani 1 1 d .
H23 H 0.9077 -0.0965 0.6191 0.038 Uiso 1 1 calc R
C24 C 0.9437(5) 0.0047(4) 0.6067(4) 0.030(2) Uani 1 1 d .
H24 H 0.9268 0.0064 0.5657 0.036 Uiso 1 1 calc R
C25 C 0.9781(5) 0.0642(4) 0.6347(3) 0.0292(19) Uani 1 1 d .
H25 H 0.9840 0.1058 0.6125 0.035 Uiso 1 1 calc R
C26 C 1.0152(5) 0.2108(3) 0.6866(3) 0.0214(16) Uani 1 1 d .
C27 C 0.9181(5) 0.2188(4) 0.6774(4) 0.0296(19) Uani 1 1 d .
H27 H 0.8751 0.1870 0.6950 0.036 Uiso 1 1 calc R
C28 C 0.8839(6) 0.2725(4) 0.6430(4) 0.031(2) Uani 1 1 d .
H28 H 0.8178 0.2769 0.6360 0.037 Uiso 1 1 calc R
C29 C 0.9451(6) 0.3190(4) 0.6192(4) 0.032(2) Uani 1 1 d .
H29 H 0.9215 0.3559 0.5953 0.038 Uiso 1 1 calc R
C30 C 1.0404(6) 0.3136(5) 0.6290(4) 0.037(2) Uani 1 1 d .
H30 H 1.0824 0.3471 0.6129 0.045 Uiso 1 1 calc R
C31 C 1.0759(5) 0.2589(4) 0.6627(4) 0.0264(19) Uani 1 1 d .
H31 H 1.1422 0.2549 0.6692 0.032 Uiso 1 1 calc R
C32 C 0.9035(5) 0.1006(4) 0.8268(4) 0.0277(17) Uani 1 1 d .
H32 H 0.9168 0.0523 0.8264 0.033 Uiso 1 1 calc R
C33 C 0.8141(5) 0.1182(4) 0.8253(4) 0.040(2) Uani 1 1 d .
H33A H 0.7967 0.1658 0.8256 0.047 Uiso 1 1 calc R
H33B H 0.7664 0.0835 0.8240 0.047 Uiso 1 1 calc R
C34 C -0.1874(5) 0.1147(4) 0.2263(4) 0.0262(19) Uani 1 1 d .
H34A H -0.2199 0.1586 0.2363 0.031 Uiso 1 1 calc R
H34B H -0.2032 0.1026 0.1846 0.031 Uiso 1 1 calc R
C35 C -0.2223(5) 0.0569(4) 0.2682(3) 0.0265(19) Uani 1 1 d .
H35A H -0.2868 0.0429 0.2558 0.032 Uiso 1 1 calc R
H35B H -0.1804 0.0161 0.2635 0.032 Uiso 1 1 calc R
C36 C -0.2249(5) 0.0770(4) 0.3348(3) 0.0274(18) Uani 1 1 d .
H36A H -0.2598 0.0398 0.3558 0.033 Uiso 1 1 calc R
H36B H -0.2640 0.1194 0.3379 0.033 Uiso 1 1 calc R
C37 C -0.0664(5) 0.0068(4) 0.4060(3) 0.032(2) Uani 1 1 d .
H37A H -0.1175 -0.0189 0.4258 0.049 Uiso 1 1 calc R
H37B H -0.0148 0.0149 0.4345 0.049 Uiso 1 1 calc R
H37C H -0.0426 -0.0203 0.3722 0.049 Uiso 1 1 calc R
C38 C -0.1601(5) 0.1409(4) 0.4456(3) 0.0254(19) Uani 1 1 d .
H38A H -0.2031 0.1776 0.4308 0.031 Uiso 1 1 calc R
H38B H -0.1997 0.1078 0.4683 0.031 Uiso 1 1 calc R
C39 C -0.0922(5) 0.1753(4) 0.4906(3) 0.035(2) Uani 1 1 d .
H39A H -0.0464 0.1401 0.5048 0.042 Uiso 1 1 calc R
H39B H -0.1294 0.1910 0.5256 0.042 Uiso 1 1 calc R
C40 C -0.0371(5) 0.2372(4) 0.4653(3) 0.0285(19) Uani 1 1 d .
H40A H -0.0067 0.2627 0.4985 0.034 Uiso 1 1 calc R
H40B H -0.0817 0.2691 0.4452 0.034 Uiso 1 1 calc R
C41 C -0.0146(5) 0.0484(3) 0.1968(3) 0.0194(16) Uani 1 1 d .
C42 C -0.0035(6) 0.0453(4) 0.1350(3) 0.0262(18) Uani 1 1 d .
H42 H -0.0147 0.0854 0.1114 0.031 Uiso 1 1 calc R
C43 C 0.0237(5) -0.0158(4) 0.1080(4) 0.033(2) Uani 1 1 d .
H43 H 0.0301 -0.0175 0.0658 0.039 Uiso 1 1 calc R
C44 C 0.0418(5) -0.0738(4) 0.1409(4) 0.033(2) Uani 1 1 d .
H44 H 0.0609 -0.1154 0.1216 0.040 Uiso 1 1 calc R
C45 C 0.0322(5) -0.0721(4) 0.2017(4) 0.029(2) Uani 1 1 d .
H45 H 0.0447 -0.1123 0.2249 0.035 Uiso 1 1 calc R
C46 C 0.0036(5) -0.0102(4) 0.2293(4) 0.0266(18) Uani 1 1 d .
H46 H -0.0032 -0.0089 0.2715 0.032 Uiso 1 1 calc R
C47 C -0.0232(5) 0.1962(3) 0.1853(3) 0.0236(17) Uani 1 1 d .
C48 C -0.0815(5) 0.2500(4) 0.1670(4) 0.032(2) Uani 1 1 d .
H48 H -0.1472 0.2484 0.1762 0.038 Uiso 1 1 calc R
C49 C -0.0454(6) 0.3063(4) 0.1356(4) 0.032(2) Uani 1 1 d .
H49 H -0.0864 0.3429 0.1239 0.039 Uiso 1 1 calc R
C50 C 0.0497(7) 0.3093(5) 0.1214(4) 0.037(2) Uani 1 1 d .
H50 H 0.0739 0.3482 0.1004 0.045 Uiso 1 1 calc R
C51 C 0.1105(6) 0.2555(5) 0.1377(4) 0.031(2) Uani 1 1 d .
H51 H 0.1757 0.2566 0.1274 0.037 Uiso 1 1 calc R
C52 C 0.0725(5) 0.2006(4) 0.1695(4) 0.0275(18) Uani 1 1 d .
H52 H 0.1136 0.1640 0.1811 0.033 Uiso 1 1 calc R
C53 C 0.1355(4) 0.1648(4) 0.4636(3) 0.0197(16) Uani 1 1 d .
C54 C 0.1663(5) 0.0982(4) 0.4543(3) 0.0288(18) Uani 1 1 d .
H54 H 0.1464 0.0742 0.4196 0.035 Uiso 1 1 calc R
C55 C 0.2250(5) 0.0657(4) 0.4941(3) 0.036(2) Uani 1 1 d .
H55 H 0.2433 0.0190 0.4871 0.043 Uiso 1 1 calc R
C56 C 0.2575(5) 0.0989(5) 0.5432(3) 0.033(2) Uani 1 1 d .
H56 H 0.3005 0.0765 0.5695 0.040 Uiso 1 1 calc R
C57 C 0.2281(5) 0.1642(5) 0.5545(4) 0.039(2) Uani 1 1 d .
H57 H 0.2487 0.1874 0.5895 0.046 Uiso 1 1 calc R
C58 C 0.1688(6) 0.1968(4) 0.5154(4) 0.034(2) Uani 1 1 d .
H58 H 0.1495 0.2429 0.5238 0.041 Uiso 1 1 calc R
C59 C 0.1164(5) 0.2865(4) 0.3884(3) 0.0230(17) Uani 1 1 d .
C60 C 0.1629(5) 0.3342(4) 0.4249(3) 0.0342(17) Uani 1 1 d .
H60 H 0.1603 0.3290 0.4670 0.041 Uiso 1 1 calc R
C61 C 0.2128(5) 0.3893(4) 0.4004(3) 0.0341(19) Uani 1 1 d .
H61 H 0.2431 0.4214 0.4263 0.041 Uiso 1 1 calc R
C62 C 0.2196(5) 0.3986(4) 0.3410(3) 0.0329(19) Uani 1 1 d .
H62 H 0.2548 0.4365 0.3255 0.039 Uiso 1 1 calc R
C63 C 0.1761(4) 0.3538(4) 0.3032(3) 0.0323(19) Uani 1 1 d .
H63 H 0.1791 0.3602 0.2612 0.039 Uiso 1 1 calc R
C64 C 0.1264(4) 0.2974(3) 0.3280(4) 0.0308(17) Uani 1 1 d .
H64 H 0.0981 0.2651 0.3015 0.037 Uiso 1 1 calc R
C65 C 0.1086(5) 0.0960(4) 0.3170(3) 0.0217(17) Uani 1 1 d .
H65 H 0.1013 0.0487 0.3279 0.026 Uiso 1 1 calc R
C66 C 0.1916(5) 0.1155(4) 0.2969(3) 0.034(2) Uani 1 1 d .
H66A H 0.2017 0.1623 0.2855 0.041 Uiso 1 1 calc R
H66B H 0.2417 0.0828 0.2939 0.041 Uiso 1 1 calc R

loop_
_atom_site_aniso_label
_atom_site_aniso_U_11
_atom_site_aniso_U_22
_atom_site_aniso_U_33
_atom_site_aniso_U_23
_atom_site_aniso_U_13
_atom_site_aniso_U_12
Ir1 0.01707(11) 0.02187(14) 0.02026(15) -0.00038(14) 0.00036(12) -0.00121(12)
Ir2 0.01679(11) 0.02163(14) 0.01917(14) -0.00146(14) -0.00043(13) 0.00191(12)
Cl1 0.0242(8) 0.0226(10) 0.0279(11) -0.0004(10) -0.0007(10) -0.0039(7)
Cl2 0.0224(8) 0.0254(10) 0.0234(11) -0.0016(10) -0.0014(9) 0.0045(7)
P1 0.0240(10) 0.0236(10) 0.0227(10) 0.0003(8) 0.0046(9) -0.0002(8)
P2 0.0180(9) 0.0236(12) 0.0225(11) 0.0000(9) 0.0014(8) -0.0028(8)
P3 0.0208(10) 0.0258(12) 0.0203(11) -0.0017(9) -0.0004(8) 0.0031(8)
P4 0.0218(10) 0.0236(11) 0.0208(11) -0.0005(9) -0.0027(8) 0.0013(8)
Si1 0.0270(12) 0.0230(13) 0.0262(13) 0.0026(10) -0.0051(10) 0.0007(9)
Si2 0.0263(12) 0.0238(13) 0.0222(12) -0.0018(10) 0.0005(9) 0.0004(10)
C1 0.025(4) 0.047(6) 0.019(4) -0.010(4) -0.001(3) -0.007(4)
C2 0.037(4) 0.042(6) 0.026(4) 0.011(4) -0.007(3) -0.002(4)
C3 0.029(4) 0.025(5) 0.031(5) 0.000(3) -0.009(3) 0.003(3)
C4 0.030(4) 0.030(5) 0.029(5) 0.001(4) -0.005(3) 0.003(4)
C5 0.018(3) 0.027(4) 0.031(5) 0.000(4) -0.001(3) 0.005(3)
C6 0.019(4) 0.027(5) 0.035(5) -0.004(4) 0.008(3) 0.000(3)
C7 0.021(4) 0.034(5) 0.029(5) -0.005(4) 0.007(3) -0.002(4)
C8 0.025(4) 0.028(5) 0.024(4) -0.002(4) -0.002(3) 0.004(4)
C9 0.046(5) 0.028(5) 0.030(5) 0.005(4) 0.011(4) 0.003(4)
C10 0.023(4) 0.051(6) 0.032(5) 0.002(4) 0.003(3) 0.004(4)
C11 0.028(4) 0.039(5) 0.029(5) 0.008(4) 0.003(4) -0.007(4)
C12 0.037(5) 0.031(5) 0.026(4) 0.003(4) -0.001(4) 0.001(4)
C13 0.021(4) 0.030(5) 0.030(5) -0.006(4) 0.006(3) -0.003(3)
C14 0.018(4) 0.033(5) 0.028(4) 0.004(4) 0.009(3) -0.006(3)
C15 0.033(4) 0.025(5) 0.038(5) -0.003(4) 0.005(4) -0.007(4)
C16 0.021(4) 0.040(5) 0.057(6) 0.005(4) 0.005(4) 0.003(4)
C17 0.030(4) 0.024(5) 0.062(6) -0.003(4) 0.009(4) -0.004(4)
C18 0.032(4) 0.035(5) 0.044(5) -0.002(4) 0.020(4) -0.006(4)
C19 0.042(4) 0.023(4) 0.026(4) 0.005(4) 0.006(3) -0.003(4)
C20 0.015(4) 0.021(4) 0.026(4) -0.002(3) 0.002(3) -0.001(3)
C21 0.028(4) 0.036(5) 0.025(4) -0.007(3) -0.004(4) -0.005(4)
C22 0.033(5) 0.032(5) 0.033(5) -0.001(4) 0.008(4) 0.001(4)
C23 0.025(4) 0.026(5) 0.044(6) -0.017(4) -0.001(4) 0.001(3)
C24 0.039(5) 0.025(5) 0.026(4) -0.007(4) -0.005(4) 0.006(4)
C25 0.029(4) 0.029(4) 0.030(4) -0.004(3) 0.002(3) 0.003(4)
C26 0.032(4) 0.015(3) 0.017(4) 0.002(3) 0.001(3) -0.003(3)
C27 0.026(4) 0.028(4) 0.035(5) -0.009(4) 0.011(4) -0.001(3)
C28 0.025(4) 0.030(5) 0.037(5) -0.001(4) -0.009(4) 0.006(4)
C29 0.045(5) 0.019(5) 0.032(5) -0.006(4) -0.006(4) 0.006(4)
C30 0.038(5) 0.026(5) 0.048(6) 0.003(4) -0.002(4) -0.002(4)
C31 0.030(4) 0.021(4) 0.029(5) -0.001(4) 0.002(4) -0.005(3)
C32 0.045(4) 0.020(4) 0.018(4) -0.001(4) 0.002(4) 0.010(3)
C33 0.029(4) 0.025(4) 0.064(6) -0.006(5) -0.012(5) -0.005(3)
C34 0.018(4) 0.033(5) 0.027(5) -0.008(4) -0.003(3) 0.001(3)
C35 0.015(4) 0.034(5) 0.030(5) -0.005(4) -0.005(3) -0.002(3)
C36 0.029(4) 0.029(4) 0.025(5) -0.002(4) 0.003(4) 0.000(3)
C37 0.046(5) 0.022(4) 0.030(5) 0.010(3) 0.006(4) 0.000(4)
C38 0.029(4) 0.022(5) 0.025(4) 0.001(3) 0.004(3) -0.007(3)
C39 0.051(5) 0.039(6) 0.015(4) -0.009(4) 0.016(3) 0.002(4)
C40 0.029(4) 0.033(5) 0.024(4) -0.010(3) -0.004(3) 0.002(4)
C41 0.016(4) 0.013(3) 0.030(4) -0.005(3) 0.000(3) 0.007(3)
C42 0.036(5) 0.025(4) 0.018(4) 0.002(3) -0.005(4) 0.002(4)
C43 0.034(5) 0.037(5) 0.027(4) -0.007(4) -0.002(4) 0.013(4)
C44 0.030(5) 0.025(5) 0.045(5) -0.014(4) 0.006(4) -0.003(4)
C45 0.024(4) 0.027(5) 0.037(5) -0.004(4) -0.004(4) 0.003(4)
C46 0.015(4) 0.029(4) 0.037(5) -0.007(3) 0.000(4) -0.004(4)
C47 0.021(4) 0.019(4) 0.031(5) 0.002(3) -0.007(3) 0.005(3)
C48 0.028(4) 0.034(5) 0.034(5) -0.005(5) 0.008(4) -0.003(3)
C49 0.036(5) 0.024(5) 0.037(5) -0.002(4) 0.008(4) 0.010(4)
C50 0.059(6) 0.030(5) 0.023(5) -0.001(4) 0.004(4) -0.012(4)
C51 0.023(4) 0.042(6) 0.028(5) -0.003(4) -0.004(3) 0.004(4)
C52 0.029(4) 0.032(4) 0.022(4) 0.005(4) -0.001(4) 0.005(3)
C53 0.025(3) 0.026(4) 0.008(3) -0.001(3) 0.001(3) 0.003(4)
C54 0.034(4) 0.032(5) 0.020(4) -0.004(4) -0.008(3) 0.002(4)
C55 0.035(5) 0.035(5) 0.037(5) 0.002(4) -0.003(4) 0.016(4)
C56 0.022(4) 0.047(6) 0.031(5) 0.006(4) -0.009(3) -0.005(4)
C57 0.039(4) 0.039(6) 0.037(5) 0.015(5) -0.019(4) -0.018(5)
C58 0.047(5) 0.027(5) 0.029(5) -0.002(4) -0.005(4) -0.009(4)
C59 0.022(4) 0.012(4) 0.034(5) 0.001(3) -0.006(3) 0.004(3)
C60 0.046(4) 0.032(4) 0.025(4) 0.001(4) -0.009(3) 0.003(4)
C61 0.043(5) 0.033(5) 0.026(4) -0.002(4) -0.006(4) -0.009(4)
C62 0.025(4) 0.034(5) 0.039(5) 0.014(4) 0.002(3) 0.006(3)
C63 0.030(4) 0.039(5) 0.028(4) 0.006(4) -0.001(3) 0.001(4)
C64 0.022(3) 0.026(4) 0.045(5) -0.006(4) -0.001(4) -0.002(3)
C65 0.032(4) 0.014(4) 0.020(4) -0.007(3) -0.013(3) 0.002(3)
C66 0.027(4) 0.040(5) 0.035(5) -0.007(4) -0.008(3) 0.011(4)

loop_
_atom_type_symbol
_atom_type_description
_atom_type_scat_dispersion_real
_atom_type_scat_dispersion_imag
_atom_type_scat_source
C C 0.0033 0.0016 'International Tables Vol C Tables 4.2.6.8 and 6.1.1.4'
H H 0.0000 0.0000 'International Tables Vol C Tables 4.2.6.8 and 6.1.1.4'
Si Si 0.0817 0.0704 'International Tables Vol C Tables 4.2.6.8 and 6.1.1.4'
P P 0.1023 0.0942 'International Tables Vol C Tables 4.2.6.8 and 6.1.1.4'
Cl Cl 0.1484 0.1585 'International Tables Vol C Tables 4.2.6.8 and 6.1.1.4'
Ir Ir -1.4442 7.9887 'International Tables Vol C Tables 4.2.6.8 and 6.1.1.4'

loop_
_geom_angle_atom_site_label_1
_geom_angle_atom_site_label_2
_geom_angle_atom_site_label_3
_geom_angle
C32 Ir1 Si1 102.5(2)
C32 Ir1 P2 91.0(2)
Si1 Ir1 P2 92.74(8)
C32 Ir1 P1 92.1(2)
Si1 Ir1 P1 93.44(8)
P2 Ir1 P1 172.34(7)
C32 Ir1 Cl1 168.8(2)
Si1 Ir1 Cl1 88.64(7)
P2 Ir1 Cl1 87.66(7)
P1 Ir1 Cl1 87.96(7)
C65 Ir2 Si2 104.3(2)
C65 Ir2 P3 90.3(2)
Si2 Ir2 P3 94.63(8)
C65 Ir2 P4 93.1(2)
Si2 Ir2 P4 92.79(7)
P3 Ir2 P4 170.83(7)
C65 Ir2 Cl2 168.6(2)
Si2 Ir2 Cl2 86.83(7)
P3 Ir2 Cl2 86.22(7)
P4 Ir2 Cl2 88.82(7)
C14 P1 C8 104.4(3)
C14 P1 C1 103.6(3)
C8 P1 C1 100.4(3)
C14 P1 Ir1 110.0(2)
C8 P1 Ir1 120.5(3)
C1 P1 Ir1 116.1(2)
C20 P2 C7 100.2(4)
C20 P2 C26 103.4(3)
C7 P2 C26 106.4(4)
C20 P2 Ir1 122.0(2)
C7 P2 Ir1 116.8(3)
C26 P2 Ir1 106.4(2)
C47 P3 C34 108.7(4)
C47 P3 C41 104.1(3)
C34 P3 C41 102.1(4)
C47 P3 Ir2 103.6(2)
C34 P3 Ir2 116.3(3)
C41 P3 Ir2 121.1(2)
C59 P4 C40 107.2(3)
C59 P4 C53 104.9(3)
C40 P4 C53 100.0(3)
C59 P4 Ir2 105.8(3)
C40 P4 Ir2 114.5(2)
C53 P4 Ir2 123.2(3)
C3 Si1 C4 106.9(4)
C3 Si1 C5 101.9(3)
C4 Si1 C5 107.3(3)
C3 Si1 Ir1 111.4(3)
C4 Si1 Ir1 115.1(2)
C5 Si1 Ir1 113.2(2)
C36 Si2 C38 101.9(3)
C36 Si2 C37 108.5(3)
C38 Si2 C37 106.6(4)
C36 Si2 Ir2 112.7(2)
C38 Si2 Ir2 111.4(2)
C37 Si2 Ir2 114.7(3)
C2 C1 P1 113.3(5)
C2 C1 H1A 108.9
P1 C1 H1A 108.9
C2 C1 H1B 108.9
P1 C1 H1B 108.9
H1A C1 H1B 107.7
C3 C2 C1 113.2(6)
C3 C2 H2A 108.9
C1 C2 H2A 108.9
C3 C2 H2B 108.9
C1 C2 H2B 108.9
H2A C2 H2B 107.8
C2 C3 Si1 120.7(5)
C2 C3 H3A 107.1
Si1 C3 H3A 107.1
C2 C3 H3B 107.1
Si1 C3 H3B 107.1
H3A C3 H3B 106.8
Si1 C4 H4A 109.5
Si1 C4 H4B 109.5
H4A C4 H4B 109.5
Si1 C4 H4C 109.5
H4A C4 H4C 109.5
H4B C4 H4C 109.5
C6 C5 Si1 120.9(5)
C6 C5 H5A 107.1
Si1 C5 H5A 107.1
C6 C5 H5B 107.1
Si1 C5 H5B 107.1
H5A C5 H5B 106.8
C7 C6 C5 111.5(7)
C7 C6 H6A 109.3
C5 C6 H6A 109.3
C7 C6 H6B 109.3
C5 C6 H6B 109.3
H6A C6 H6B 108.0
C6 C7 P2 113.7(6)
C6 C7 H7A 108.8
P2 C7 H7A 108.8
C6 C7 H7B 108.8
P2 C7 H7B 108.8
H7A C7 H7B 107.7
C9 C8 C13 119.0(8)
C9 C8 P1 121.9(7)
C13 C8 P1 118.7(6)
C8 C9 C10 119.9(8)
C8 C9 H9 120.1
C10 C9 H9 120.1
C11 C10 C9 119.9(8)
C11 C10 H10 120.1
C9 C10 H10 120.1
C12 C11 C10 119.9(7)
C12 C11 H11 120.1
C10 C11 H11 120.1
C11 C12 C13 120.1(7)
C11 C12 H12 120.0
C13 C12 H12 120.0
C12 C13 C8 121.3(7)
C12 C13 H13 119.4
C8 C13 H13 119.4
C19 C14 C15 117.5(7)
C19 C14 P1 124.7(6)
C15 C14 P1 117.8(6)
C16 C15 C14 121.2(8)
C16 C15 H15 119.4
C14 C15 H15 119.4
C17 C16 C15 119.8(8)
C17 C16 H16 120.1
C15 C16 H16 120.1
C18 C17 C16 118.6(8)
C18 C17 H17 120.7
C16 C17 H17 120.7
C19 C18 C17 122.0(8)
C19 C18 H18 119.0
C17 C18 H18 119.0
C18 C19 C14 120.8(7)
C18 C19 H19 119.6
C14 C19 H19 119.6
C25 C20 C21 116.5(7)
C25 C20 P2 123.4(6)
C21 C20 P2 120.0(6)
C22 C21 C20 122.9(7)
C22 C21 H21 118.6
C20 C21 H21 118.6
C23 C22 C21 118.4(8)
C23 C22 H22 120.8
C21 C22 H22 120.8
C22 C23 C24 120.2(8)
C22 C23 H23 119.9
C24 C23 H23 119.9
C23 C24 C25 120.7(7)
C23 C24 H24 119.7
C25 C24 H24 119.7
C20 C25 C24 121.2(7)
C20 C25 H25 119.4
C24 C25 H25 119.4
C31 C26 C27 118.7(7)
C31 C26 P2 123.7(6)
C27 C26 P2 117.6(6)
C28 C27 C26 120.7(7)
C28 C27 H27 119.7
C26 C27 H27 119.7
C29 C28 C27 119.7(8)
C29 C28 H28 120.2
C27 C28 H28 120.2
C28 C29 C30 120.8(9)
C28 C29 H29 119.6
C30 C29 H29 119.6
C29 C30 C31 120.1(9)
C29 C30 H30 120.0
C31 C30 H30 120.0
C26 C31 C30 120.0(7)
C26 C31 H31 120.0
C30 C31 H31 120.0
C33 C32 Ir1 127.1(6)
C33 C32 H32 116.5
Ir1 C32 H32 116.5
C32 C33 H33A 120.0
C32 C33 H33B 120.0
H33A C33 H33B 120.0
C35 C34 P3 110.4(5)
C35 C34 H34A 109.6
P3 C34 H34A 109.6
C35 C34 H34B 109.6
P3 C34 H34B 109.6
H34A C34 H34B 108.1
C36 C35 C34 114.5(7)
C36 C35 H35A 108.6
C34 C35 H35A 108.6
C36 C35 H35B 108.6
C34 C35 H35B 108.6
H35A C35 H35B 107.6
C35 C36 Si2 121.6(5)
C35 C36 H36A 106.9
Si2 C36 H36A 106.9
C35 C36 H36B 106.9
Si2 C36 H36B 106.9
H36A C36 H36B 106.7
Si2 C37 H37A 109.5
Si2 C37 H37B 109.5
H37A C37 H37B 109.5
Si2 C37 H37C 109.5
H37A C37 H37C 109.5
H37B C37 H37C 109.5
C39 C38 Si2 121.2(5)
C39 C38 H38A 107.0
Si2 C38 H38A 107.0
C39 C38 H38B 107.0
Si2 C38 H38B 107.0
H38A C38 H38B 106.8
C38 C39 C40 114.1(6)
C38 C39 H39A 108.7
C40 C39 H39A 108.7
C38 C39 H39B 108.7
C40 C39 H39B 108.7
H39A C39 H39B 107.6
C39 C40 P4 111.5(5)
C39 C40 H40A 109.3
P4 C40 H40A 109.3
C39 C40 H40B 109.3
P4 C40 H40B 109.3
H40A C40 H40B 108.0
C46 C41 C42 118.2(7)
C46 C41 P3 120.2(6)
C42 C41 P3 121.5(6)
C43 C42 C41 120.2(7)
C43 C42 H42 119.9
C41 C42 H42 119.9
C44 C43 C42 121.2(7)
C44 C43 H43 119.4
C42 C43 H43 119.4
C43 C44 C45 119.9(8)
C43 C44 H44 120.0
C45 C44 H44 120.0
C44 C45 C46 119.1(8)
C44 C45 H45 120.4
C46 C45 H45 120.4
C41 C46 C45 121.4(8)
C41 C46 H46 119.3
C45 C46 H46 119.3
C48 C47 C52 117.0(7)
C48 C47 P3 124.4(6)
C52 C47 P3 118.3(5)
C47 C48 C49 121.1(7)
C47 C48 H48 119.5
C49 C48 H48 119.5
C50 C49 C48 120.4(8)
C50 C49 H49 119.8
C48 C49 H49 119.8
C49 C50 C51 120.3(9)
C49 C50 H50 119.8
C51 C50 H50 119.8
C52 C51 C50 117.8(8)
C52 C51 H51 121.1
C50 C51 H51 121.1
C51 C52 C47 123.3(7)
C51 C52 H52 118.3
C47 C52 H52 118.3
C54 C53 C58 115.6(7)
C54 C53 P4 122.9(5)
C58 C53 P4 121.5(6)
C55 C54 C53 121.5(7)
C55 C54 H54 119.2
C53 C54 H54 119.2
C56 C55 C54 121.1(7)
C56 C55 H55 119.5
C54 C55 H55 119.5
C57 C56 C55 119.4(8)
C57 C56 H56 120.3
C55 C56 H56 120.3
C56 C57 C58 119.9(8)
C56 C57 H57 120.1
C58 C57 H57 120.1
C57 C58 C53 122.4(8)
C57 C58 H58 118.8
C53 C58 H58 118.8
C64 C59 C60 115.3(7)
C64 C59 P4 117.9(5)
C60 C59 P4 126.7(6)
C61 C60 C59 120.8(7)
C61 C60 H60 119.6
C59 C60 H60 119.6
C62 C61 C60 121.9(7)
C62 C61 H61 119.0
C60 C61 H61 119.0
C61 C62 C63 120.0(7)
C61 C62 H62 120.0
C63 C62 H62 120.0
C62 C63 C64 118.0(7)
C62 C63 H63 121.0
C64 C63 H63 121.0
C59 C64 C63 123.9(7)
C59 C64 H64 118.1
C63 C64 H64 118.1
C66 C65 Ir2 124.9(6)
C66 C65 H65 117.5
Ir2 C65 H65 117.5
C65 C66 H66A 120.0
C65 C66 H66B 120.0
H66A C66 H66B 120.0

loop_
_geom_bond_atom_site_label_1
_geom_bond_atom_site_label_2
_geom_bond_distance
Ir1 C32 2.006(7)
Ir1 Si1 2.308(2)
Ir1 P2 2.309(2)
Ir1 P1 2.325(2)
Ir1 Cl1 2.4517(17)
Ir2 C65 2.031(7)
Ir2 Si2 2.301(2)
Ir2 P3 2.308(2)
Ir2 P4 2.316(2)
Ir2 Cl2 2.4625(17)
P1 C14 1.832(7)
P1 C8 1.834(8)
P1 C1 1.836(7)
P2 C20 1.801(7)
P2 C7 1.818(7)
P2 C26 1.831(7)
P3 C47 1.811(7)
P3 C34 1.817(7)
P3 C41 1.826(7)
P4 C59 1.816(7)
P4 C40 1.822(7)
P4 C53 1.845(7)
Si1 C3 1.864(7)
Si1 C4 1.877(8)
Si1 C5 1.887(7)
Si2 C36 1.874(7)
Si2 C38 1.888(8)
Si2 C37 1.904(7)
C1 C2 1.543(10)
C1 H1A 0.9900
C1 H1B 0.9900
C2 C3 1.523(9)
C2 H2A 0.9900
C2 H2B 0.9900
C3 H3A 0.9900
C3 H3B 0.9900
C4 H4A 0.9800
C4 H4B 0.9800
C4 H4C 0.9800
C5 C6 1.544(10)
C5 H5A 0.9900
C5 H5B 0.9900
C6 C7 1.505(10)
C6 H6A 0.9900
C6 H6B 0.9900
C7 H7A 0.9900
C7 H7B 0.9900
C8 C9 1.362(10)
C8 C13 1.403(11)
C9 C10 1.414(11)
C9 H9 0.9500
C10 C11 1.386(11)
C10 H10 0.9500
C11 C12 1.371(10)
C11 H11 0.9500
C12 C13 1.366(9)
C12 H12 0.9500
C13 H13 0.9500
C14 C19 1.372(9)
C14 C15 1.404(10)
C15 C16 1.391(10)
C15 H15 0.9500
C16 C17 1.373(10)
C16 H16 0.9500
C17 C18 1.374(10)
C17 H17 0.9500
C18 C19 1.368(9)
C18 H18 0.9500
C19 H19 0.9500
C20 C25 1.387(10)
C20 C21 1.423(10)
C21 C22 1.395(10)
C21 H21 0.9500
C22 C23 1.382(10)
C22 H22 0.9500
C23 C24 1.391(11)
C23 H23 0.9500
C24 C25 1.396(10)
C24 H24 0.9500
C25 H25 0.9500
C26 C31 1.373(9)
C26 C27 1.394(9)
C27 C28 1.380(11)
C27 H27 0.9500
C28 C29 1.356(11)
C28 H28 0.9500
C29 C30 1.366(11)
C29 H29 0.9500
C30 C31 1.390(11)
C30 H30 0.9500
C31 H31 0.9500
C32 C33 1.308(9)
C32 H32 0.9500
C33 H33A 0.9500
C33 H33B 0.9500
C34 C35 1.540(10)
C34 H34A 0.9900
C34 H34B 0.9900
C35 C36 1.541(10)
C35 H35A 0.9900
C35 H35B 0.9900
C36 H36A 0.9900
C36 H36B 0.9900
C37 H37A 0.9800
C37 H37B 0.9800
C37 H37C 0.9800
C38 C39 1.541(9)
C38 H38A 0.9900
C38 H38B 0.9900
C39 C40 1.535(9)
C39 H39A 0.9900
C39 H39B 0.9900
C40 H40A 0.9900
C40 H40B 0.9900
C41 C46 1.370(10)
C41 C42 1.396(9)
C42 C43 1.380(10)
C42 H42 0.9500
C43 C44 1.365(11)
C43 H43 0.9500
C44 C45 1.370(10)
C44 H44 0.9500
C45 C46 1.406(10)
C45 H45 0.9500
C46 H46 0.9500
C47 C48 1.387(9)
C47 C52 1.399(9)
C48 C49 1.392(11)
C48 H48 0.9500
C49 C50 1.380(11)
C49 H49 0.9500
C50 C51 1.396(12)
C50 H50 0.9500
C51 C52 1.385(11)
C51 H51 0.9500
C52 H52 0.9500
C53 C54 1.373(10)
C53 C58 1.397(10)
C54 C55 1.369(9)
C54 H54 0.9500
C55 C56 1.354(10)
C55 H55 0.9500
C56 C57 1.351(12)
C56 H56 0.9500
C57 C58 1.365(10)
C57 H57 0.9500
C58 H58 0.9500
C59 C64 1.378(10)
C59 C60 1.396(9)
C60 C61 1.390(9)
C60 H60 0.9500
C61 C62 1.346(9)
C61 H61 0.9500
C62 C63 1.358(9)
C62 H62 0.9500
C63 C64 1.409(9)
C63 H63 0.9500
C64 H64 0.9500
C65 C66 1.310(9)
C65 H65 0.9500
C66 H66A 0.9500
C66 H66B 0.9500
